data_1540901
loop_
_publ_author_name
'Schank, C.'
'Bredl, C.D.'
'Jahrling, F.'
'Luo, L.'
'Grauel, A.'
'Borth, R.'
'Wassilew, C.'
'Geibel, C.'
'Olesch, G.'
'Steglich, F.'

_publ_section_title
;
 4f-conduction electron hybridization in ternary Ce - TM - Al compounds
;
_journal_name_full 'Journal of Alloys Compd.'
_journal_page_first 329
_journal_page_last 332
_journal_volume 207
_journal_year 1994
_chemical_formula_sum 'Al3 Ce Pt'
_space_group_IT_number 139
_symmetry_space_group_name_Hall '-I 4 2'
_symmetry_space_group_name_H-M 'I 4/m m m'
_cell_angle_alpha 90
_cell_angle_beta 90
_cell_angle_gamma 90
_cell_formula_units_Z 2
_cell_length_a 4.317
_cell_length_b 4.317
_cell_length_c 10.677
_cell_volume 198.982
_citation_journal_id_ASTM JALCEU
_cod_data_source_file Schank_JALCEU_1994_971.cif
_cod_data_source_block Al3Ce1Pt1
_cod_original_cell_volume 198.9818
_cod_original_formula_sum 'Al3 Ce1 Pt1'
_cod_database_code 1540901

loop_
_symmetry_equiv_pos_as_xyz
x,y,z
-y,x,z
-x,-y,z
y,-x,z
x,-y,-z
y,x,-z
-x,y,-z
-y,-x,-z
-x,-y,-z
y,-x,-z
x,y,-z
-y,x,-z
-x,y,z
-y,-x,z
x,-y,z
y,x,z
x+1/2,y+1/2,z+1/2
-y+1/2,x+1/2,z+1/2
-x+1/2,-y+1/2,z+1/2
y+1/2,-x+1/2,z+1/2
x+1/2,-y+1/2,-z+1/2
y+1/2,x+1/2,-z+1/2
-x+1/2,y+1/2,-z+1/2
-y+1/2,-x+1/2,-z+1/2
-x+1/2,-y+1/2,-z+1/2
y+1/2,-x+1/2,-z+1/2
x+1/2,y+1/2,-z+1/2
-y+1/2,x+1/2,-z+1/2
-x+1/2,y+1/2,z+1/2
-y+1/2,-x+1/2,z+1/2
x+1/2,-y+1/2,z+1/2
y+1/2,x+1/2,z+1/2

loop_
_atom_site_label
_atom_site_type_symbol
_atom_site_fract_x
_atom_site_fract_y
_atom_site_fract_z
_atom_site_occupancy
_atom_site_U_iso_or_equiv
Al1 Al 0 0.5 0.25 0.5 0.0
Pt1 Pt 0 0.5 0.25 0.5 0.0
Ce1 Ce 0 0 0 1 0.0
Al2 Al 0 0 0.376 1 0.0
